data_4133850
loop_
_publ_author_name
'Shi, Chao'
'Ye, Le'
'Gong, Zhi-Xin'
'Ma, Jia-Jun'
'Wang, Qin-Wen'
'Jiang, Jia-Ying'
'Hua, Miao-Miao'
'Wang, Chang-Feng'
'Yu, Hui'
'Zhang, Yi'
'Ye, Heng-Yun'

_publ_section_title
;
 Two-Dimensional Organic-Inorganic Hybrid Rare-Earth Double Perovskite
 Ferroelectrics.
;
_journal_name_full 'Journal of the American Chemical Society'
_journal_paper_doi 10.1021/jacs.9b11697
_journal_year 2019
_chemical_formula_sum 'C24 H56 Ce N13 O28'
_chemical_formula_weight 1114.93
_space_group_crystal_system orthorhombic
_space_group_IT_number 21
_space_group_name_Hall 'B 2 2'
_space_group_name_H-M_alt 'B 2 2 2'
_audit_creation_method SHELXL-2014/7
_cell_angle_alpha 90
_cell_angle_beta 90
_cell_angle_gamma 90
_cell_formula_units_Z 2
_cell_length_a 10.0737(3)
_cell_length_b 9.9930(3)
_cell_length_c 24.1530(8)
_cell_measurement_reflns_used 9865
_cell_measurement_temperature 353(2)
_cell_measurement_theta_max 29.9830
_cell_measurement_theta_min 2.1890
_cell_volume 2431.40(13)
_computing_structure_refinement 'SHELXL-2014/7 (Sheldrick, 2014)'
_diffrn_ambient_temperature 353(2)
_diffrn_measured_fraction_theta_full 0.998
_diffrn_measured_fraction_theta_max 0.858
_diffrn_measurement_device_type 'rigaku synergy'
_diffrn_radiation_type MoK\a
_diffrn_radiation_wavelength 0.71073
_diffrn_reflns_av_R_equivalents 0.0250
_diffrn_reflns_av_unetI/netI 0.0226
_diffrn_reflns_Laue_measured_fraction_full 0.998
_diffrn_reflns_Laue_measured_fraction_max 0.858
_diffrn_reflns_limit_h_max 12
_diffrn_reflns_limit_h_min -13
_diffrn_reflns_limit_k_max 14
_diffrn_reflns_limit_k_min -14
_diffrn_reflns_limit_l_max 34
_diffrn_reflns_limit_l_min -31
_diffrn_reflns_number 12367
_diffrn_reflns_point_group_measured_fraction_full 0.997
_diffrn_reflns_point_group_measured_fraction_max 0.822
_diffrn_reflns_theta_full 25.242
_diffrn_reflns_theta_max 31.801
_diffrn_reflns_theta_min 2.190
_exptl_absorpt_coefficient_mu 1.034
_exptl_absorpt_correction_T_max 1.00000
_exptl_absorpt_correction_T_min 0.81054
_exptl_absorpt_correction_type multi-scan
_exptl_crystal_colour colorless
_exptl_crystal_density_diffrn 1.523
_exptl_crystal_description block
_exptl_crystal_F_000 1146
_exptl_crystal_size_max 0.17
_exptl_crystal_size_mid 0.15
_exptl_crystal_size_min 0.11
_refine_diff_density_max 1.457
_refine_diff_density_min -0.499
_refine_diff_density_rms 0.132
_refine_ls_abs_structure_details
;
 Flack x determined using 1279 quotients [(I+)-(I-)]/[(I+)+(I-)]
 (Parsons, Flack and Wagner, Acta Cryst. B69 (2013) 249-259).
;
_refine_ls_abs_structure_Flack 0.501(15)
_refine_ls_extinction_method none
_refine_ls_goodness_of_fit_ref 1.069
_refine_ls_hydrogen_treatment undef
_refine_ls_matrix_type full
_refine_ls_number_parameters 195
_refine_ls_number_reflns 3432
_refine_ls_number_restraints 87
_refine_ls_restrained_S_all 1.108
_refine_ls_R_factor_all 0.0523
_refine_ls_R_factor_gt 0.0507
_refine_ls_shift/su_max 0.000
_refine_ls_shift/su_mean 0.000
_refine_ls_structure_factor_coef Fsqd
_refine_ls_weighting_details 'w=1/[\s^2^(Fo^2^)+(0.0908P)^2^] where P=(Fo^2^+2Fc^2^)/3'
_refine_ls_weighting_scheme calc
_refine_ls_wR_factor_gt 0.1184
_refine_ls_wR_factor_ref 0.1199
_reflns_Friedel_coverage 0.709
_reflns_Friedel_fraction_full 0.995
_reflns_Friedel_fraction_max 0.776
_reflns_number_gt 3268
_reflns_number_total 3432
_reflns_threshold_expression 'I > 2\s(I)'
_cod_data_source_file ja9b11697_si_003.cif
_cod_data_source_block (R3HQ)4NH4Ce(NO3)8-T353K
_cod_database_code 4133850
_shelx_shelxl_version_number 2014/7
_shelx_space_group_comment
;
The symmetry employed for this shelxl refinement is uniquely defined
by the following loop, which should always be used as a source of
symmetry information in preference to the above space-group names.
They are only intended as comments.
;

loop_
_space_group_symop_operation_xyz
'x, y, z'
'-x, y, -z'
'x, -y, -z'
'-x, -y, z'
'x+1/2, y, z+1/2'
'-x+1/2, y, -z+1/2'
'x+1/2, -y, -z+1/2'
'-x+1/2, -y, z+1/2'

loop_
_atom_site_label
_atom_site_type_symbol
_atom_site_fract_x
_atom_site_fract_y
_atom_site_fract_z
_atom_site_U_iso_or_equiv
_atom_site_adp_type
_atom_site_occupancy
_atom_site_site_symmetry_order
_atom_site_calc_flag
_atom_site_refinement_flags_posn
_atom_site_refinement_flags_adp
_atom_site_refinement_flags_occupancy
Ce1 Ce 0.5000 0.5000 0.0000 0.05202(17) Uani 1 4 d S T P
O1 O 0.2564(9) 0.4032(12) 0.0076(13) 0.079(6) Uani 0.5 1 d . . P
O2 O 0.660(3) 0.661(3) 0.0427(16) 0.087(7) Uani 0.5 1 d . . P
O3 O 0.322(3) 0.317(2) -0.0438(15) 0.080(6) Uani 0.5 1 d . . P
O4 O 0.4027(12) 0.2553(9) 0.0061(19) 0.084(6) Uani 0.5 1 d . . P
O6 O 0.2006(12) 0.1969(12) 0.009(2) 0.184(10) Uani 1 1 d . . .
N2 N 0.2856(8) 0.2835(8) 0.0033(15) 0.095(3) Uani 1 1 d . . .
N3 N 0.5000 0.5000 0.1271(3) 0.090(3) Uani 1 2 d S T P
O8 O 0.429(3) 0.581(4) 0.0987(12) 0.080(6) Uani 0.5 1 d . . P
O9 O 0.577(4) 0.432(4) -0.1023(15) 0.094(9) Uani 0.5 1 d . . P
N5 N 0.0000 0.0000 0.0000 0.0474(11) Uani 1 4 d S T P
O21 O 0.5000 0.5000 0.1770(3) 0.155(4) Uani 1 2 d S TU P
C3 C 0.0000 0.5000 0.0874(9) 0.180(8) Uani 1 2 d S TU P
C5 C -0.126(3) 0.411(3) 0.1699(11) 0.159(8) Uani 1 1 d . U .
C6 C 0.050(4) 0.119(5) 0.3045(16) 0.138(14) Uani 0.5 1 d . U P
C7 C -0.072(2) 0.1288(17) 0.3253(8) 0.129(5) Uani 1 1 d . U .
C8 C -0.116(3) 0.556(3) 0.1894(10) 0.154(8) Uani 1 1 d . U .
C9 C -0.011(9) 0.3709(19) 0.1528(9) 0.185(9) Uani 1 1 d . U .
C10 C 0.125(2) 0.011(10) 0.3443(10) 0.213(10) Uani 1 1 d . U .
C12 C 0.129(3) 0.040(3) 0.3963(13) 0.139(10) Uani 0.5 1 d . U P
C28 C 0.0000 0.0000 0.4119(10) 0.181(9) Uani 1 2 d S TU P
C27 C 0.039(3) 0.382(3) 0.1005(11) 0.126(9) Uani 0.5 1 d . U P
N53 N 0.0000 0.0000 0.1377(14) 0.304(19) Uani 1 2 d DS TU P
O52 O 0.1157(19) -0.024(5) 0.1200(11) 0.204(13) Uani 0.5 1 d D U P
O51 O -0.036(4) 0.108(2) 0.1161(11) 0.201(14) Uani 0.5 1 d D U P

loop_
_atom_site_aniso_label
_atom_site_aniso_U_11
_atom_site_aniso_U_22
_atom_site_aniso_U_33
_atom_site_aniso_U_23
_atom_site_aniso_U_13
_atom_site_aniso_U_12
Ce1 0.0430(2) 0.0447(2) 0.0684(3) 0.000 0.000 0.000
O1 0.051(4) 0.096(6) 0.090(17) -0.005(7) 0.006(5) -0.012(3)
O2 0.082(11) 0.072(10) 0.108(13) -0.007(8) -0.006(9) -0.039(8)
O3 0.074(10) 0.062(9) 0.104(11) -0.014(9) -0.021(9) -0.024(8)
O4 0.091(6) 0.057(4) 0.105(18) 0.014(9) -0.006(9) -0.010(4)
O6 0.156(7) 0.151(7) 0.25(3) -0.012(14) 0.009(14) -0.111(6)
N2 0.080(3) 0.076(3) 0.128(8) 0.002(12) 0.007(13) -0.034(3)
N3 0.103(7) 0.099(6) 0.068(4) 0.000 0.000 0.01(3)
O8 0.084(14) 0.080(12) 0.075(11) -0.008(9) -0.002(10) 0.014(10)
O9 0.097(17) 0.091(15) 0.094(16) -0.009(11) 0.028(12) 0.000(12)
N5 0.032(2) 0.032(2) 0.078(3) 0.000 0.000 0.000
O21 0.204(11) 0.187(10) 0.075(4) 0.000 0.000 0.00(3)
C3 0.199(14) 0.203(14) 0.137(10) 0.000 0.000 -0.004(14)
C5 0.124(10) 0.176(13) 0.178(13) -0.001(11) 0.045(10) -0.024(10)
C6 0.146(18) 0.134(17) 0.134(16) 0.012(12) -0.012(11) -0.001(11)
C7 0.153(10) 0.091(7) 0.143(10) 0.034(7) 0.015(9) 0.012(7)
C8 0.137(11) 0.162(13) 0.162(12) 0.023(9) 0.028(9) 0.007(9)
C9 0.182(16) 0.176(11) 0.198(12) -0.047(9) -0.009(13) 0.014(13)
C10 0.203(13) 0.216(17) 0.220(13) -0.001(13) -0.062(10) -0.001(13)
C12 0.140(14) 0.144(16) 0.132(12) -0.018(10) -0.019(10) -0.004(11)
C28 0.194(14) 0.196(14) 0.153(11) 0.000 0.000 0.004(14)
C27 0.128(15) 0.138(13) 0.113(10) -0.030(10) 0.017(9) 0.003(10)
N53 0.31(2) 0.30(2) 0.31(2) 0.000 0.000 0.005(14)
O52 0.201(16) 0.200(19) 0.210(15) -0.010(13) -0.064(11) -0.006(13)
O51 0.20(2) 0.211(17) 0.196(16) -0.054(12) -0.014(12) 0.001(12)

loop_
_atom_type_symbol
_atom_type_description
_atom_type_scat_dispersion_real
_atom_type_scat_dispersion_imag
_atom_type_scat_source
C C 0.0033 0.0016 'International Tables Vol C Tables 4.2.6.8 and 6.1.1.4'
H H 0.0000 0.0000 'International Tables Vol C Tables 4.2.6.8 and 6.1.1.4'
Ce Ce -0.2486 2.6331 'International Tables Vol C Tables 4.2.6.8 and 6.1.1.4'
N N 0.0061 0.0033 'International Tables Vol C Tables 4.2.6.8 and 6.1.1.4'
O O 0.0106 0.0060 'International Tables Vol C Tables 4.2.6.8 and 6.1.1.4'

loop_
_geom_angle_atom_site_label_1
_geom_angle_atom_site_label_2
_geom_angle_atom_site_label_3
_geom_angle
_geom_angle_site_symmetry_1
_geom_angle_site_symmetry_3
O2 Ce1 O2 99.8(16) 4_665 3_565
O2 Ce1 O2 99.7(16) 4_665 2_655
O2 Ce1 O2 131.4(18) 3_565 2_655
O2 Ce1 O2 131.4(18) 4_665 .
O2 Ce1 O2 99.7(16) 3_565 .
O2 Ce1 O2 99.8(16) 2_655 .
O2 Ce1 O8 69.3(13) 4_665 .
O2 Ce1 O8 138.6(11) 3_565 .
O2 Ce1 O8 90.0(11) 2_655 .
O2 Ce1 O8 66.6(13) . .
O2 Ce1 O8 90.0(11) 4_665 3_565
O2 Ce1 O8 66.6(13) 3_565 3_565
O2 Ce1 O8 69.3(13) 2_655 3_565
O2 Ce1 O8 138.6(11) . 3_565
O8 Ce1 O8 148.2(14) . 3_565
O2 Ce1 O8 66.6(13) 4_665 4_665
O2 Ce1 O8 90.0(11) 3_565 4_665
O2 Ce1 O8 138.6(11) 2_655 4_665
O2 Ce1 O8 69.3(13) . 4_665
O8 Ce1 O8 48.7(13) . 4_665
O8 Ce1 O8 144.1(17) 3_565 4_665
O2 Ce1 O8 138.6(11) 4_665 2_655
O2 Ce1 O8 69.3(13) 3_565 2_655
O2 Ce1 O8 66.6(13) 2_655 2_655
O2 Ce1 O8 90.0(11) . 2_655
O8 Ce1 O8 144.1(17) . 2_655
O8 Ce1 O8 48.7(13) 3_565 2_655
O8 Ce1 O8 148.2(14) 4_665 2_655
O2 Ce1 O4 30.7(10) 4_665 .
O2 Ce1 O4 70.5(10) 3_565 .
O2 Ce1 O4 112.4(8) 2_655 .
O2 Ce1 O4 144.4(12) . .
O8 Ce1 O4 97.6(12) . .
O8 Ce1 O4 70.4(12) 3_565 .
O8 Ce1 O4 76.4(13) 4_665 .
O8 Ce1 O4 116.0(13) 2_655 .
O2 Ce1 O4 144.4(12) 4_665 4_665
O2 Ce1 O4 112.4(8) 3_565 4_665
O2 Ce1 O4 70.5(10) 2_655 4_665
O2 Ce1 O4 30.7(10) . 4_665
O8 Ce1 O4 76.4(13) . 4_665
O8 Ce1 O4 116.0(13) 3_565 4_665
O8 Ce1 O4 97.6(12) 4_665 4_665
O8 Ce1 O4 70.4(12) 2_655 4_665
O4 Ce1 O4 174(2) . 4_665
O2 Ce1 O4 70.5(10) 4_665 2_655
O2 Ce1 O4 30.7(10) 3_565 2_655
O2 Ce1 O4 144.4(12) 2_655 2_655
O2 Ce1 O4 112.4(8) . 2_655
O8 Ce1 O4 116.0(13) . 2_655
O8 Ce1 O4 76.4(13) 3_565 2_655
O8 Ce1 O4 70.4(12) 4_665 2_655
O8 Ce1 O4 97.6(12) 2_655 2_655
O4 Ce1 O4 44.1(6) . 2_655
O4 Ce1 O4 136.4(5) 4_665 2_655
O2 Ce1 O4 112.4(8) 4_665 3_565
O2 Ce1 O4 144.4(12) 3_565 3_565
O2 Ce1 O4 30.7(10) 2_655 3_565
O2 Ce1 O4 70.5(10) . 3_565
O8 Ce1 O4 70.4(12) . 3_565
O8 Ce1 O4 97.6(12) 3_565 3_565
O8 Ce1 O4 116.0(13) 4_665 3_565
O8 Ce1 O4 76.4(13) 2_655 3_565
O4 Ce1 O4 136.4(5) . 3_565
O4 Ce1 O4 44.1(6) 4_665 3_565
O4 Ce1 O4 174(2) 2_655 3_565
N2 O1 O2 56(2) . 4_665
N2 O1 O3 48.5(19) . .
O2 O1 O3 88.5(11) 4_665 .
N2 O1 Ce1 97.3(7) . .
O2 O1 Ce1 69.0(11) 4_665 .
O3 O1 Ce1 76.4(10) . .
N2 O2 O1 56.9(18) 4_665 4_665
N2 O2 O4 55.5(19) 4_665 4_665
O1 O2 O4 100(3) 4_665 4_665
N2 O2 Ce1 105(2) 4_665 .
O1 O2 Ce1 80.6(13) 4_665 .
O4 O2 Ce1 80.1(14) 4_665 .
N2 O3 O4 49.2(15) . .
N2 O3 O1 48.1(14) . .
O4 O3 O1 80(2) . .
N2 O3 Ce1 91.2(15) . .
O4 O3 Ce1 68.6(9) . .
O1 O3 Ce1 68.2(8) . .
N2 O4 O2 56(2) . 4_665
N2 O4 O3 51(2) . .
O2 O4 O3 90.9(11) 4_665 .
N2 O4 Ce1 98.2(7) . .
O2 O4 Ce1 69.2(11) 4_665 .
O3 O4 Ce1 77.5(10) . .
O4 N2 O2 68(2) . 4_665
O4 N2 O6 120.5(14) . .
O2 N2 O6 122(4) 4_665 .
O4 N2 O1 116.8(10) . .
O2 N2 O1 67(2) 4_665 .
O6 N2 O1 120.4(14) . .
O4 N2 O3 80(2) . .
O2 N2 O3 117.1(12) 4_665 .
O6 N2 O3 120(4) . .
O1 N2 O3 83(2) . .
O9 N3 O9 120(4) 2_655 3_565
O9 N3 O21 120.0(18) 2_655 .
O9 N3 O21 120.0(18) 3_565 .
O9 N3 O8 74.8(10) 2_655 4_665
O9 N3 O8 74.0(11) 3_565 4_665
O21 N3 O8 122.5(14) . 4_665
O9 N3 O8 74.0(11) 2_655 .
O9 N3 O8 74.8(10) 3_565 .
O21 N3 O8 122.5(14) . .
O8 N3 O8 115(3) 4_665 .
N3 O8 O9 50(2) . 2_655
N3 O8 O9 50(2) . 3_565
O9 O8 O9 88(4) 2_655 3_565
N3 O8 Ce1 98.1(17) . .
O9 O8 Ce1 76(2) 2_655 .
O9 O8 Ce1 76(2) 3_565 .
N3 O9 O8 56(2) 2_655 2_655
N3 O9 O8 55(2) 2_655 3_565
O8 O9 O8 92(4) 2_655 3_565
N3 O9 Ce1 97(2) 2_655 .
O8 O9 Ce1 71(2) 2_655 .
O8 O9 Ce1 71(2) 3_565 .
C27 C3 C27 151(3) 4_565 .
C9 C5 C8 109(3) . .
C7 C6 C10 105(3) . .
C6 C7 C10 111(3) . 4
C5 C8 C9 107(2) . 4_565
C5 C9 C27 127(4) . .
C5 C9 C8 111.9(18) . 4_565
C27 C9 C8 100(5) . 4_565
C12 C10 C7 120(6) . 4
C12 C10 C6 116(7) . .
C7 C10 C6 105(2) 4 .
C10 C12 C28 100(3) . .
C12 C28 C12 149(3) 4 .
C3 C27 C9 101(2) . .
O51 N53 O51 131(4) . 4
O51 N53 O52 107(2) . .
O51 N53 O52 55(2) 4 .
O51 N53 O52 55(2) . 4
O51 N53 O52 107(2) 4 4
O52 N53 O52 141(4) . 4
O51 O52 N53 62.0(14) 4 .
O52 O51 N53 62.8(15) 4 .

loop_
_geom_bond_atom_site_label_1
_geom_bond_atom_site_label_2
_geom_bond_distance
_geom_bond_site_symmetry_2
Ce1 O2 2.50(2) 4_665
Ce1 O2 2.50(2) 3_565
Ce1 O2 2.50(2) 2_655
Ce1 O2 2.50(2) .
Ce1 O8 2.62(3) .
Ce1 O8 2.62(3) 3_565
Ce1 O8 2.62(3) 4_665
Ce1 O8 2.62(3) 2_655
Ce1 O4 2.638(10) .
Ce1 O4 2.638(10) 4_665
Ce1 O4 2.638(10) 2_655
Ce1 O4 2.638(10) 3_565
O1 N2 1.236(15) .
O1 O2 1.36(4) 4_665
O1 O3 1.65(4) .
O2 N2 1.23(4) 4_665
O2 O1 1.36(4) 4_665
O2 O4 1.37(4) 4_665
O3 N2 1.24(5) .
O3 O4 1.58(4) .
O4 N2 1.214(15) .
O4 O2 1.37(4) 4_665
O6 N2 1.227(13) .
N2 O2 1.23(4) 4_665
N3 O9 1.20(4) 2_655
N3 O9 1.20(4) 3_565
N3 O21 1.205(11) .
N3 O8 1.28(3) 4_665
N3 O8 1.28(3) .
O8 O9 1.49(2) 2_655
O8 O9 1.50(2) 3_565
O9 N3 1.20(4) 2_655
O9 O8 1.49(2) 2_655
O9 O8 1.50(2) 3_565
C3 C27 1.28(3) 4_565
C3 C27 1.28(3) .
C5 C9 1.30(8) .
C5 C8 1.53(3) .
C6 C7 1.33(4) .
C6 C10 1.63(8) .
C7 C10 1.56(9) 4
C8 C9 1.72(7) 4_565
C9 C27 1.36(5) .
C9 C8 1.72(7) 4_565
C10 C12 1.29(4) .
C10 C7 1.56(9) 4
C12 C28 1.41(3) .
C28 C12 1.41(3) 4
N53 O51 1.255(13) .
N53 O51 1.255(13) 4
N53 O52 1.264(13) .
N53 O52 1.264(13) 4
O52 O51 1.17(5) 4
O51 O52 1.17(5) 4

loop_
_geom_torsion_atom_site_label_1
_geom_torsion_atom_site_label_2
_geom_torsion_atom_site_label_3
_geom_torsion_atom_site_label_4
_geom_torsion
_geom_torsion_site_symmetry_1
_geom_torsion_site_symmetry_4
O2 O1 O3 N2 44.1(14) 4_665 .
Ce1 O1 O3 N2 112.8(15) . .
N2 O1 O3 O4 -42.3(13) . .
O2 O1 O3 O4 1.8(11) 4_665 .
Ce1 O1 O3 O4 70.6(9) . .
N2 O1 O3 Ce1 -112.8(15) . .
O2 O1 O3 Ce1 -68.8(11) 4_665 .
O1 O3 O4 N2 41.5(13) . .
Ce1 O3 O4 N2 111.7(15) . .
N2 O3 O4 O2 -43.2(15) . 4_665
O1 O3 O4 O2 -1.8(11) . 4_665
Ce1 O3 O4 O2 68.4(11) . 4_665
N2 O3 O4 Ce1 -111.7(15) . .
O1 O3 O4 Ce1 -70.2(8) . .
O3 O4 N2 O2 -124.6(12) . 4_665
Ce1 O4 N2 O2 -58.1(19) . 4_665
O2 O4 N2 O6 -116(5) 4_665 .
O3 O4 N2 O6 120(5) . .
Ce1 O4 N2 O6 -174(4) . .
O2 O4 N2 O1 47(4) 4_665 .
O3 O4 N2 O1 -77(3) . .
Ce1 O4 N2 O1 -11(4) . .
O2 O4 N2 O3 124.6(12) 4_665 .
Ce1 O4 N2 O3 66.5(17) . .
O2 O1 N2 O4 -48(4) 4_665 .
O3 O1 N2 O4 75(4) . .
Ce1 O1 N2 O4 11(4) . .
O3 O1 N2 O2 123.3(13) . 4_665
Ce1 O1 N2 O2 58.7(18) . 4_665
O2 O1 N2 O6 115(5) 4_665 .
O3 O1 N2 O6 -122(5) . .
Ce1 O1 N2 O6 174(4) . .
O2 O1 N2 O3 -123.3(13) 4_665 .
Ce1 O1 N2 O3 -64.6(16) . .
O1 O3 N2 O4 -118.8(16) . .
Ce1 O3 N2 O4 -59.9(11) . .
O4 O3 N2 O2 59.1(17) . 4_665
O1 O3 N2 O2 -59.6(16) . 4_665
Ce1 O3 N2 O2 -0.8(14) . 4_665
O4 O3 N2 O6 -119.7(16) . .
O1 O3 N2 O6 121.5(17) . .
Ce1 O3 N2 O6 -179.6(12) . .
O4 O3 N2 O1 118.8(16) . .
Ce1 O3 N2 O1 58.9(10) . .
O9 N3 O8 O9 128(4) 3_565 2_655
O21 N3 O8 O9 -115.8(19) . 2_655
O8 N3 O8 O9 64.2(19) 4_665 2_655
O9 N3 O8 O9 -128(4) 2_655 3_565
O21 N3 O8 O9 116(2) . 3_565
O8 N3 O8 O9 -64(2) 4_665 3_565
O9 N3 O8 Ce1 -64.2(19) 2_655 .
O9 N3 O8 Ce1 64(2) 3_565 .
O21 N3 O8 Ce1 180.000(1) . .
O8 N3 O8 Ce1 -0.001(4) 4_665 .
C10 C6 C7 C10 -39(5) . 4
C9 C5 C8 C9 28(4) . 4_565
C8 C5 C9 C27 -89(5) . .
C8 C5 C9 C8 33(3) . 4_565
C7 C6 C10 C12 -57(6) . .
C7 C6 C10 C7 77(3) . 4
C7 C10 C12 C28 -48(5) 4 .
C6 C10 C12 C28 80(5) . .
C10 C12 C28 C12 -12(5) . 4
C27 C3 C27 C9 22(3) 4_565 .
C5 C9 C27 C3 41(5) . .
C8 C9 C27 C3 -86(3) 4_565 .
O51 N53 O52 O51 -128(4) . 4
O52 N53 O52 O51 -73(2) 4 4
O51 N53 O51 O52 82(2) 4 4
O52 N53 O51 O52 141(4) . 4
